data_4325207
loop_
_publ_author_name
'Michael L. Singleton'
'Danielle J. Crouthers'
'Robert P. Duttweiler'
'Joseph H. Reibenspies'
'Marcetta Y. Darensbourg'

_publ_section_title
;
 Sulfonated Diiron Complexes as Water-Soluble Models of the
 [Fe-Fe]-Hydrogenase Enzyme Active Site
;
_journal_name_full 'Inorganic Chemistry'
_journal_page_first 5015
_journal_page_last 5026
_journal_paper_doi 10.1021/ic200272x
_journal_volume 50
_journal_year 2011
_chemical_formula_sum 'C29 H47 Cl10 Fe2 N2 O11 P S3'
_chemical_formula_weight 1193.04
_chemical_name_systematic
;
 ?
;
_space_group_IT_number 29
_symmetry_cell_setting orthorhombic
_symmetry_space_group_name_Hall 'P 2c -2ac'
_symmetry_space_group_name_H-M 'P c a 21'
_atom_sites_solution_hydrogens geom
_atom_sites_solution_primary direct
_atom_sites_solution_secondary difmap
_audit_creation_method SHELXL-97
_cell_angle_alpha 90.00
_cell_angle_beta 90.00
_cell_angle_gamma 90.00
_cell_formula_units_Z 4
_cell_length_a 14.046(14)
_cell_length_b 33.262(15)
_cell_length_c 16.28(3)
_cell_measurement_reflns_used 2989
_cell_measurement_temperature 213(2)
_cell_measurement_theta_max 23.47
_cell_measurement_theta_min 3.06
_cell_volume 7606(16)
_computing_cell_refinement 'Bruker FRAMBO'
_computing_data_collection 'Bruker FRAMBO'
_computing_data_reduction 'Bruker SAINT'
_computing_molecular_graphics 'Bruker SHELXTL'
_computing_publication_material 'Bruker SHELXTL'
_computing_structure_refinement 'SHELXL-97 (Sheldrick, 2008)'
_computing_structure_solution 'SHELXS-97 (Sheldrick, 2008)'
_diffrn_ambient_temperature 213(2)
_diffrn_measured_fraction_theta_full 0.989
_diffrn_measured_fraction_theta_max 0.989
_diffrn_measurement_device_type 'MWPC area detector'
_diffrn_measurement_method '\f and \w scans'
_diffrn_radiation_monochromator graphite
_diffrn_radiation_source 'fine-focus sealed tube'
_diffrn_radiation_type MoK\a
_diffrn_radiation_wavelength 0.71073
_diffrn_reflns_av_R_equivalents 0.2440
_diffrn_reflns_av_sigmaI/netI 0.2598
_diffrn_reflns_limit_h_max 16
_diffrn_reflns_limit_h_min -16
_diffrn_reflns_limit_k_max 39
_diffrn_reflns_limit_k_min -39
_diffrn_reflns_limit_l_max 19
_diffrn_reflns_limit_l_min -19
_diffrn_reflns_number 68112
_diffrn_reflns_theta_full 25.00
_diffrn_reflns_theta_max 25.00
_diffrn_reflns_theta_min 2.90
_exptl_absorpt_coefficient_mu 0.869
_exptl_absorpt_correction_T_max 0.9914
_exptl_absorpt_correction_T_min 0.6705
_exptl_absorpt_correction_type multi-scan
_exptl_absorpt_process_details sadabs
_exptl_crystal_colour 'colorless '
_exptl_crystal_density_diffrn 1.042
_exptl_crystal_description 'plate     '
_exptl_crystal_F_000 2432
_exptl_crystal_size_max 0.50
_exptl_crystal_size_mid 0.10
_exptl_crystal_size_min 0.01
_refine_diff_density_max 0.354
_refine_diff_density_min -0.416
_refine_diff_density_rms 0.054
_refine_ls_abs_structure_details 'Flack H D (1983), Acta Cryst. A39, 876-881'
_refine_ls_abs_structure_Flack 0.0(3)
_refine_ls_extinction_method none
_refine_ls_goodness_of_fit_ref 1.003
_refine_ls_hydrogen_treatment constr
_refine_ls_matrix_type full
_refine_ls_number_parameters 393
_refine_ls_number_reflns 13222
_refine_ls_number_restraints 1
_refine_ls_restrained_S_all 1.003
_refine_ls_R_factor_all 0.1654
_refine_ls_R_factor_gt 0.0742
_refine_ls_shift/su_max 0.010
_refine_ls_shift/su_mean 0.000
_refine_ls_structure_factor_coef Fsqd
_refine_ls_weighting_details
; calc
 [0.00000+1.00000exp(2.20(sin\q/\l)^2^)]/
   [\s^2^(Fo^2^)+0.0000+0.0000*P+(0.0100P)^2^+0.0000sin\q/\l]
 where P = 0.33333Fo^2^ + 0.66667Fc^2^
;
_refine_ls_weighting_scheme calc
_refine_ls_wR_factor_gt 0.1233
_refine_ls_wR_factor_ref 0.1507
_reflns_number_gt 5188
_reflns_number_total 13222
_reflns_threshold_expression >2sigma(I)
_cod_data_source_file ic200272x_si_002.cif
_cod_data_source_block ms1
_cod_original_cell_volume 7606(18)
_cod_database_code 4325207

loop_
_symmetry_equiv_pos_as_xyz
'x, y, z'
'-x, -y, z+1/2'
'-x+1/2, y, z+1/2'
'x+1/2, -y, z'

loop_
_atom_site_label
_atom_site_type_symbol
_atom_site_fract_x
_atom_site_fract_y
_atom_site_fract_z
_atom_site_U_iso_or_equiv
_atom_site_adp_type
_atom_site_occupancy
_atom_site_symmetry_multiplicity
_atom_site_calc_flag
_atom_site_refinement_flags
Fe1 Fe -0.08902(7) 0.15971(4) 0.39424(7) 0.0643(4) Uani 1 1 d .
Fe2 Fe 0.06884(7) 0.17273(4) 0.46050(8) 0.0549(3) Uani 1 1 d .
P1 P 0.16887(14) 0.15878(7) 0.55446(13) 0.0513(6) Uani 1 1 d .
S1 S -0.07275(14) 0.18033(6) 0.52540(13) 0.0554(6) Uani 1 1 d .
S2 S 0.01364(13) 0.11165(6) 0.42767(12) 0.0493(5) Uani 1 1 d .
S3 S -0.49389(14) 0.03429(7) 0.50934(14) 0.0516(5) Uani 1 1 d .
O1 O -0.2666(4) 0.1166(2) 0.3620(4) 0.079(2) Uani 1 1 d .
O2 O -0.0205(5) 0.1510(2) 0.2267(4) 0.092(2) Uani 1 1 d .
O3 O -0.1599(8) 0.2424(3) 0.3730(6) 0.175(4) Uani 1 1 d .
O4 O 0.0916(6) 0.2607(3) 0.4749(5) 0.121(3) Uani 1 1 d .
O5 O 0.2067(5) 0.1672(2) 0.3254(4) 0.101(2) Uani 1 1 d .
O6 O 0.2655(3) 0.18283(16) 0.5430(3) 0.0595(15) Uani 1 1 d .
O7 O 0.1414(4) 0.16310(17) 0.6484(3) 0.0609(15) Uani 1 1 d .
O8 O 0.1985(3) 0.11204(16) 0.5676(3) 0.0511(14) Uani 1 1 d .
O9 O -0.4828(4) 0.00521(17) 0.4401(3) 0.0717(17) Uani 1 1 d .
O10 O -0.5540(4) 0.0651(2) 0.4920(4) 0.107(2) Uani 1 1 d .
O11 O -0.5164(3) 0.01334(17) 0.5822(3) 0.0626(16) Uani 1 1 d .
N1 N -0.2713(4) -0.01771(18) 0.7541(3) 0.0312(14) Uani 1 1 d .
N2 N -0.1056(5) 0.0992(2) 0.5643(4) 0.065(2) Uani 1 1 d .
C1 C -0.1999(6) 0.1330(3) 0.3816(5) 0.066(3) Uani 1 1 d .
C2 C -0.0467(6) 0.1544(3) 0.2923(6) 0.061(2) Uani 1 1 d .
C3 C -0.1386(5) 0.2122(3) 0.3664(6) 0.056(3) Uani 1 1 d .
C4 C 0.0831(7) 0.2283(4) 0.4693(6) 0.075(3) Uani 1 1 d .
C5 C 0.1518(7) 0.1699(3) 0.3756(5) 0.059(2) Uani 1 1 d .
C7 C -0.0878(6) 0.1381(3) 0.5977(5) 0.069(3) Uani 1 1 d .
H7A H -0.0301 0.1364 0.6315 0.083 Uiso 1 1 calc R
H7B H -0.1406 0.1448 0.6346 0.083 Uiso 1 1 calc R
C8 C -0.0233(4) 0.0833(2) 0.5210(5) 0.055(2) Uani 1 1 d .
H8A H -0.0373 0.0555 0.5048 0.066 Uiso 1 1 calc R
H8B H 0.0306 0.0825 0.5592 0.066 Uiso 1 1 calc R
C9 C -0.1990(5) 0.0847(2) 0.5475(4) 0.0429(19) Uani 1 1 d .
C10 C -0.2152(4) 0.04619(18) 0.5197(4) 0.0244(14) Uani 1 1 d .
H10A H -0.1620 0.0297 0.5106 0.029 Uiso 1 1 calc R
C11 C -0.2975(4) 0.03131(19) 0.5055(3) 0.0210(14) Uani 1 1 d .
H11A H -0.3034 0.0054 0.4832 0.025 Uiso 1 1 calc R
C12 C -0.3784(4) 0.0539(2) 0.5234(4) 0.0336(17) Uani 1 1 d .
C13 C -0.3653(5) 0.0925(2) 0.5538(4) 0.046(2) Uani 1 1 d .
H13A H -0.4189 0.1083 0.5665 0.056 Uiso 1 1 calc R
C14 C -0.2783(5) 0.1078(2) 0.5656(4) 0.0382(18) Uani 1 1 d .
H14A H -0.2711 0.1340 0.5860 0.046 Uiso 1 1 calc R
C15 C 0.1199(6) 0.2007(3) 0.6828(5) 0.084(3) Uani 1 1 d .
H15A H 0.1049 0.1974 0.7406 0.126 Uiso 1 1 calc R
H15B H 0.0656 0.2123 0.6546 0.126 Uiso 1 1 calc R
H15C H 0.1744 0.2184 0.6771 0.126 Uiso 1 1 calc R
C16 C 0.2353(5) 0.0904(3) 0.4967(4) 0.060(2) Uani 1 1 d .
H16A H 0.2503 0.0630 0.5123 0.090 Uiso 1 1 calc R
H16B H 0.2924 0.1037 0.4769 0.090 Uiso 1 1 calc R
H16C H 0.1877 0.0903 0.4535 0.090 Uiso 1 1 calc R
C17 C 0.3491(7) 0.1711(4) 0.6058(7) 0.132(5) Uani 1 1 d .
H17A H 0.4050 0.1872 0.5942 0.198 Uiso 1 1 calc R
H17B H 0.3646 0.1429 0.5995 0.198 Uiso 1 1 calc R
H17C H 0.3281 0.1761 0.6616 0.198 Uiso 1 1 calc R
C18 C -0.3303(7) 0.0097(3) 0.7143(5) 0.090(3) Uani 1 1 d .
H18A H -0.3726 -0.0053 0.6776 0.108 Uiso 1 1 calc R
H18B H -0.2903 0.0270 0.6797 0.108 Uiso 1 1 calc R
C19 C -0.3974(6) 0.0393(3) 0.7734(5) 0.069(3) Uani 1 1 d .
H19A H -0.3872 0.0326 0.8306 0.103 Uiso 1 1 calc R
H19B H -0.4640 0.0355 0.7596 0.103 Uiso 1 1 calc R
H19C H -0.3801 0.0672 0.7642 0.103 Uiso 1 1 calc R
C20 C -0.1904(7) 0.0048(3) 0.8044(6) 0.093(3) Uani 1 1 d .
H20A H -0.2183 0.0156 0.8550 0.112 Uiso 1 1 calc R
H20B H -0.1418 -0.0149 0.8202 0.112 Uiso 1 1 calc R
C21 C -0.1414(7) 0.0396(3) 0.7573(7) 0.098(3) Uani 1 1 d .
H21A H -0.1133 0.0293 0.7071 0.146 Uiso 1 1 calc R
H21B H -0.0920 0.0513 0.7914 0.146 Uiso 1 1 calc R
H21C H -0.1882 0.0600 0.7439 0.146 Uiso 1 1 calc R
C22 C -0.2181(7) -0.0394(3) 0.6859(6) 0.090(3) Uani 1 1 d .
H22A H -0.1803 -0.0199 0.6547 0.108 Uiso 1 1 calc R
H22B H -0.2639 -0.0518 0.6483 0.108 Uiso 1 1 calc R
C23 C -0.1500(6) -0.0730(3) 0.7219(5) 0.075(3) Uani 1 1 d .
H23A H -0.0992 -0.0604 0.7531 0.113 Uiso 1 1 calc R
H23B H -0.1229 -0.0885 0.6771 0.113 Uiso 1 1 calc R
H23C H -0.1861 -0.0907 0.7576 0.113 Uiso 1 1 calc R
C24 C -0.3195(9) -0.0474(4) 0.8122(7) 0.117(4) Uani 1 1 d .
H24A H -0.3516 -0.0329 0.8567 0.140 Uiso 1 1 calc R
H24B H -0.2721 -0.0654 0.8365 0.140 Uiso 1 1 calc R
C25 C -0.3925(7) -0.0717(3) 0.7622(7) 0.102(4) Uani 1 1 d .
H25A H -0.4495 -0.0758 0.7947 0.153 Uiso 1 1 calc R
H25B H -0.3654 -0.0976 0.7478 0.153 Uiso 1 1 calc R
H25C H -0.4085 -0.0572 0.7125 0.153 Uiso 1 1 calc R

loop_
_atom_site_aniso_label
_atom_site_aniso_U_11
_atom_site_aniso_U_22
_atom_site_aniso_U_33
_atom_site_aniso_U_23
_atom_site_aniso_U_13
_atom_site_aniso_U_12
Fe1 0.0355(6) 0.0882(9) 0.0693(9) -0.0118(8) -0.0194(7) 0.0109(7)
Fe2 0.0370(6) 0.0752(9) 0.0527(7) -0.0041(6) -0.0079(6) -0.0066(6)
P1 0.0421(12) 0.0694(16) 0.0422(13) -0.0002(12) 0.0012(10) -0.0048(12)
S1 0.0510(12) 0.0598(14) 0.0554(14) -0.0069(12) -0.0040(11) -0.0021(11)
S2 0.0377(11) 0.0604(14) 0.0499(12) -0.0026(11) -0.0045(9) -0.0004(10)
S3 0.0308(11) 0.0729(15) 0.0511(13) 0.0052(14) -0.0023(10) -0.0031(11)
O1 0.049(4) 0.111(5) 0.077(5) 0.004(4) -0.016(3) -0.022(4)
O2 0.109(5) 0.109(6) 0.059(4) -0.002(4) -0.004(4) -0.012(4)
O3 0.213(10) 0.172(10) 0.141(9) -0.005(8) -0.049(7) 0.041(8)
O4 0.124(6) 0.107(7) 0.133(7) 0.017(6) -0.001(5) -0.009(6)
O5 0.094(5) 0.132(7) 0.077(5) -0.030(5) 0.024(4) -0.022(5)
O6 0.037(3) 0.086(4) 0.056(4) 0.013(3) -0.008(2) -0.017(3)
O7 0.061(4) 0.063(4) 0.059(4) -0.012(3) 0.001(3) -0.002(3)
O8 0.039(3) 0.078(4) 0.037(3) -0.004(3) -0.006(2) -0.003(3)
O9 0.067(4) 0.095(4) 0.053(4) 0.006(4) -0.018(3) -0.025(3)
O10 0.055(4) 0.131(6) 0.137(7) 0.005(5) -0.007(4) -0.008(4)
O11 0.050(3) 0.091(4) 0.047(4) -0.016(3) 0.004(3) -0.036(3)
N1 0.030(3) 0.059(4) 0.004(3) 0.003(3) 0.002(3) 0.013(3)
N2 0.046(4) 0.078(6) 0.071(5) -0.008(4) 0.001(4) -0.003(4)
C1 0.042(5) 0.095(7) 0.059(6) -0.004(5) -0.022(5) 0.001(5)
C2 0.071(6) 0.051(6) 0.063(7) 0.000(5) -0.003(5) -0.001(5)
C3 0.035(4) 0.038(5) 0.095(8) 0.006(5) 0.002(4) 0.011(4)
C4 0.079(7) 0.101(9) 0.046(6) 0.015(6) -0.010(5) 0.018(7)
C5 0.071(6) 0.068(6) 0.039(5) -0.011(5) -0.010(5) 0.014(5)
C7 0.047(5) 0.093(7) 0.067(6) -0.025(6) 0.014(4) -0.010(5)
C8 0.016(3) 0.094(6) 0.055(5) 0.030(5) 0.009(4) -0.009(4)
C9 0.040(5) 0.060(6) 0.029(4) 0.014(4) 0.005(3) -0.007(4)
C10 0.027(4) 0.024(4) 0.022(4) 0.000(3) -0.002(3) 0.003(3)
C11 0.023(3) 0.038(4) 0.002(3) -0.003(3) -0.001(3) 0.003(3)
C12 0.015(3) 0.065(5) 0.020(4) -0.002(4) 0.010(3) -0.007(3)
C13 0.036(4) 0.056(5) 0.047(5) -0.022(4) -0.001(4) 0.013(4)
C14 0.025(4) 0.040(5) 0.050(5) -0.006(4) -0.001(3) -0.009(4)
C15 0.075(7) 0.126(9) 0.050(6) -0.007(6) -0.009(5) -0.017(6)
C16 0.070(5) 0.079(6) 0.031(5) -0.021(4) -0.008(4) 0.018(5)
C17 0.058(6) 0.219(14) 0.118(9) 0.035(10) -0.037(6) -0.034(8)
C18 0.079(7) 0.140(10) 0.051(6) 0.008(6) -0.001(5) 0.008(7)
C19 0.064(6) 0.086(6) 0.056(6) -0.009(5) 0.005(4) 0.021(5)
C20 0.081(7) 0.134(10) 0.065(7) -0.011(7) 0.008(6) 0.027(7)
C21 0.063(6) 0.131(9) 0.099(8) 0.028(7) 0.035(6) -0.003(7)
C22 0.084(8) 0.102(9) 0.084(8) -0.012(7) 0.015(6) -0.029(7)
C23 0.072(6) 0.072(6) 0.082(7) -0.008(5) -0.019(5) 0.008(6)
C24 0.152(12) 0.126(11) 0.074(8) 0.001(8) 0.003(8) 0.057(10)
C25 0.064(7) 0.115(9) 0.127(10) 0.001(8) 0.003(6) 0.010(7)

loop_
_atom_type_symbol
_atom_type_description
_atom_type_scat_dispersion_real
_atom_type_scat_dispersion_imag
_atom_type_scat_source
C C 0.0033 0.0016 'International Tables Vol C Tables 4.2.6.8 and 6.1.1.4'
H H 0.0000 0.0000 'International Tables Vol C Tables 4.2.6.8 and 6.1.1.4'
N N 0.0061 0.0033 'International Tables Vol C Tables 4.2.6.8 and 6.1.1.4'
O O 0.0106 0.0060 'International Tables Vol C Tables 4.2.6.8 and 6.1.1.4'
P P 0.1023 0.0942 'International Tables Vol C Tables 4.2.6.8 and 6.1.1.4'
S S 0.1246 0.1234 'International Tables Vol C Tables 4.2.6.8 and 6.1.1.4'
Cl Cl 0.1484 0.1585 'International Tables Vol C Tables 4.2.6.8 and 6.1.1.4'
Fe Fe 0.3463 0.8444 'International Tables Vol C Tables 4.2.6.8 and 6.1.1.4'

loop_
_geom_angle_atom_site_label_1
_geom_angle_atom_site_label_2
_geom_angle_atom_site_label_3
_geom_angle
C2 Fe1 C1 97.6(4)
C2 Fe1 C3 89.5(4)
C1 Fe1 C3 96.1(4)
C2 Fe1 S2 86.6(3)
C1 Fe1 S2 103.6(3)
C3 Fe1 S2 160.3(2)
C2 Fe1 S1 152.1(3)
C1 Fe1 S1 110.2(3)
C3 Fe1 S1 89.1(3)
S2 Fe1 S1 85.47(10)
C2 Fe1 Fe2 97.1(3)
C1 Fe1 Fe2 154.0(3)
C3 Fe1 Fe2 105.3(3)
S2 Fe1 Fe2 56.21(7)
S1 Fe1 Fe2 56.60(7)
C5 Fe2 C4 92.3(4)
C5 Fe2 P1 96.5(3)
C4 Fe2 P1 95.2(3)
C5 Fe2 S2 89.7(3)
C4 Fe2 S2 162.7(3)
P1 Fe2 S2 101.68(11)
C5 Fe2 S1 157.9(3)
C4 Fe2 S1 87.0(3)
P1 Fe2 S1 105.58(15)
S2 Fe2 S1 84.75(9)
C5 Fe2 Fe1 103.4(3)
C4 Fe2 Fe1 107.4(3)
P1 Fe2 Fe1 148.95(9)
S2 Fe2 Fe1 55.49(6)
S1 Fe2 Fe1 56.15(12)
O7 P1 O6 106.1(3)
O7 P1 O8 91.3(3)
O6 P1 O8 106.2(3)
O7 P1 Fe2 120.9(2)
O6 P1 Fe2 111.7(2)
O8 P1 Fe2 118.2(2)
C7 S1 Fe1 111.2(3)
C7 S1 Fe2 108.3(3)
Fe1 S1 Fe2 67.26(10)
C8 S2 Fe1 112.6(2)
C8 S2 Fe2 111.2(3)
Fe1 S2 Fe2 68.30(9)
O10 S3 O11 114.1(4)
O10 S3 O9 113.4(4)
O11 S3 O9 109.7(3)
O10 S3 C12 108.6(4)
O11 S3 C12 106.3(3)
O9 S3 C12 104.0(3)
P1 O6 C17 115.3(5)
C15 O7 P1 121.3(5)
C16 O8 P1 117.3(5)
C18 N1 C22 105.3(6)
C18 N1 C24 116.7(7)
C22 N1 C24 111.4(7)
C18 N1 C20 110.9(7)
C22 N1 C20 104.3(6)
C24 N1 C20 107.6(7)
C7 N2 C9 122.8(7)
C7 N2 C8 112.2(6)
C9 N2 C8 121.0(7)
O1 C1 Fe1 170.2(8)
O2 C2 Fe1 179.4(9)
O3 C3 Fe1 159.9(11)
O4 C4 Fe2 179.6(11)
O5 C5 Fe2 176.4(9)
N2 C7 S1 117.8(6)
N2 C7 H7A 107.9
S1 C7 H7A 107.9
N2 C7 H7B 107.9
S1 C7 H7B 107.9
H7A C7 H7B 107.2
N2 C8 S2 115.6(5)
N2 C8 H8A 108.4
S2 C8 H8A 108.4
N2 C8 H8B 108.4
S2 C8 H8B 108.4
H8A C8 H8B 107.4
C10 C9 C14 116.9(6)
C10 C9 N2 122.0(7)
C14 C9 N2 120.9(7)
C11 C10 C9 124.7(6)
C11 C10 H10A 117.7
C9 C10 H10A 117.7
C10 C11 C12 119.3(6)
C10 C11 H11A 120.3
C12 C11 H11A 120.3
C13 C12 C11 117.7(6)
C13 C12 S3 120.8(5)
C11 C12 S3 121.5(5)
C14 C13 C12 121.6(6)
C14 C13 H13A 119.2
C12 C13 H13A 119.2
C13 C14 C9 119.6(7)
C13 C14 H14A 120.2
C9 C14 H14A 120.2
O7 C15 H15A 109.5
O7 C15 H15B 109.5
H15A C15 H15B 109.5
O7 C15 H15C 109.5
H15A C15 H15C 109.5
H15B C15 H15C 109.5
O8 C16 H16A 109.5
O8 C16 H16B 109.5
H16A C16 H16B 109.5
O8 C16 H16C 109.5
H16A C16 H16C 109.5
H16B C16 H16C 109.5
O6 C17 H17A 109.5
O6 C17 H17B 109.5
H17A C17 H17B 109.5
O6 C17 H17C 109.5
H17A C17 H17C 109.5
H17B C17 H17C 109.5
N1 C18 C19 117.0(7)
N1 C18 H18A 108.0
C19 C18 H18A 108.0
N1 C18 H18B 108.0
C19 C18 H18B 108.0
H18A C18 H18B 107.3
C18 C19 H19A 109.5
C18 C19 H19B 109.5
H19A C19 H19B 109.5
C18 C19 H19C 109.5
H19A C19 H19C 109.5
H19B C19 H19C 109.5
C21 C20 N1 114.5(8)
C21 C20 H20A 108.6
N1 C20 H20A 108.6
C21 C20 H20B 108.6
N1 C20 H20B 108.6
H20A C20 H20B 107.6
C20 C21 H21A 109.5
C20 C21 H21B 109.5
H21A C21 H21B 109.5
C20 C21 H21C 109.5
H21A C21 H21C 109.5
H21B C21 H21C 109.5
N1 C22 C23 111.2(8)
N1 C22 H22A 109.4
C23 C22 H22A 109.4
N1 C22 H22B 109.4
C23 C22 H22B 109.4
H22A C22 H22B 108.0
C22 C23 H23A 109.5
C22 C23 H23B 109.5
H23A C23 H23B 109.5
C22 C23 H23C 109.5
H23A C23 H23C 109.5
H23B C23 H23C 109.5
N1 C24 C25 107.9(8)
N1 C24 H24A 110.1
C25 C24 H24A 110.1
N1 C24 H24B 110.1
C25 C24 H24B 110.1
H24A C24 H24B 108.4
C24 C25 H25A 109.5
C24 C25 H25B 109.5
H25A C25 H25B 109.5
C24 C25 H25C 109.5
H25A C25 H25C 109.5
H25B C25 H25C 109.5

loop_
_geom_bond_atom_site_label_1
_geom_bond_atom_site_label_2
_geom_bond_distance
Fe1 C2 1.772(10)
Fe1 C1 1.804(9)
Fe1 C3 1.933(8)
Fe1 S2 2.220(3)
Fe1 S1 2.254(5)
Fe1 Fe2 2.504(3)
Fe2 C5 1.810(10)
Fe2 C4 1.866(12)
Fe2 P1 2.128(3)
Fe2 S2 2.239(3)
Fe2 S1 2.266(3)
P1 O7 1.583(6)
P1 O6 1.587(5)
P1 O8 1.624(6)
S1 C7 1.845(9)
S2 C8 1.862(7)
S3 O10 1.359(7)
S3 O11 1.411(6)
S3 O9 1.493(6)
S3 C12 1.763(6)
O1 C1 1.131(8)
O2 C2 1.135(9)
O3 C3 1.055(10)
O4 C4 1.087(10)
O5 C5 1.128(9)
O6 C17 1.605(10)
O7 C15 1.404(10)
O8 C16 1.454(8)
N1 C18 1.392(10)
N1 C22 1.520(10)
N1 C24 1.527(13)
N1 C20 1.589(11)
N2 C7 1.426(10)
N2 C9 1.425(9)
N2 C8 1.453(9)
C7 H7A 0.9800
C7 H7B 0.9800
C8 H8A 0.9800
C8 H8B 0.9800
C9 C10 1.378(9)
C9 C14 1.384(9)
C10 C11 1.279(7)
C10 H10A 0.9400
C11 C12 1.394(8)
C11 H11A 0.9400
C12 C13 1.387(9)
C13 C14 1.337(9)
C13 H13A 0.9400
C14 H14A 0.9400
C15 H15A 0.9700
C15 H15B 0.9700
C15 H15C 0.9700
C16 H16A 0.9700
C16 H16B 0.9700
C16 H16C 0.9700
C17 H17A 0.9700
C17 H17B 0.9700
C17 H17C 0.9700
C18 C19 1.669(11)
C18 H18A 0.9800
C18 H18B 0.9800
C19 H19A 0.9700
C19 H19B 0.9700
C19 H19C 0.9700
C20 C21 1.551(13)
C20 H20A 0.9800
C20 H20B 0.9800
C21 H21A 0.9700
C21 H21B 0.9700
C21 H21C 0.9700
C22 C23 1.583(12)
C22 H22A 0.9800
C22 H22B 0.9800
C23 H23A 0.9700
C23 H23B 0.9700
C23 H23C 0.9700
C24 C25 1.539(14)
C24 H24A 0.9800
C24 H24B 0.9800
C25 H25A 0.9700
C25 H25B 0.9700
C25 H25C 0.9700

loop_
_geom_torsion_atom_site_label_1
_geom_torsion_atom_site_label_2
_geom_torsion_atom_site_label_3
_geom_torsion_atom_site_label_4
_geom_torsion
C2 Fe1 Fe2 C5 -0.9(4)
C1 Fe1 Fe2 C5 123.3(7)
C3 Fe1 Fe2 C5 -92.3(4)
S2 Fe1 Fe2 C5 80.1(3)
S1 Fe1 Fe2 C5 -170.8(3)
C2 Fe1 Fe2 C4 96.0(4)
C1 Fe1 Fe2 C4 -139.8(7)
C3 Fe1 Fe2 C4 4.5(4)
S2 Fe1 Fe2 C4 177.0(3)
S1 Fe1 Fe2 C4 -73.9(3)
C2 Fe1 Fe2 P1 -129.3(3)
C1 Fe1 Fe2 P1 -5.0(7)
C3 Fe1 Fe2 P1 139.3(3)
S2 Fe1 Fe2 P1 -48.27(18)
S1 Fe1 Fe2 P1 60.85(19)
C2 Fe1 Fe2 S2 -81.0(3)
C1 Fe1 Fe2 S2 43.2(6)
C3 Fe1 Fe2 S2 -172.4(3)
S1 Fe1 Fe2 S2 109.12(11)
C2 Fe1 Fe2 S1 169.9(3)
C1 Fe1 Fe2 S1 -65.9(6)
C3 Fe1 Fe2 S1 78.5(3)
S2 Fe1 Fe2 S1 -109.12(11)
C5 Fe2 P1 O7 170.5(4)
C4 Fe2 P1 O7 77.5(4)
S2 Fe2 P1 O7 -98.5(3)
S1 Fe2 P1 O7 -10.8(3)
Fe1 Fe2 P1 O7 -59.6(4)
C5 Fe2 P1 O6 44.7(4)
C4 Fe2 P1 O6 -48.3(4)
S2 Fe2 P1 O6 135.7(2)
S1 Fe2 P1 O6 -136.6(2)
Fe1 Fe2 P1 O6 174.6(2)
C5 Fe2 P1 O8 -79.0(4)
C4 Fe2 P1 O8 -172.0(4)
S2 Fe2 P1 O8 12.0(2)
S1 Fe2 P1 O8 99.7(2)
Fe1 Fe2 P1 O8 50.9(3)
C2 Fe1 S1 C7 -123.5(7)
C1 Fe1 S1 C7 53.1(4)
C3 Fe1 S1 C7 149.3(4)
S2 Fe1 S1 C7 -49.7(3)
Fe2 Fe1 S1 C7 -101.6(3)
C2 Fe1 S1 Fe2 -21.9(6)
C1 Fe1 S1 Fe2 154.8(3)
C3 Fe1 S1 Fe2 -109.1(2)
S2 Fe1 S1 Fe2 51.97(8)
C5 Fe2 S1 C7 130.5(8)
C4 Fe2 S1 C7 -140.7(4)
P1 Fe2 S1 C7 -46.2(3)
S2 Fe2 S1 C7 54.5(3)
Fe1 Fe2 S1 C7 105.9(3)
C5 Fe2 S1 Fe1 24.5(8)
C4 Fe2 S1 Fe1 113.4(3)
P1 Fe2 S1 Fe1 -152.11(10)
S2 Fe2 S1 Fe1 -51.43(7)
C2 Fe1 S2 C8 -154.2(4)
C1 Fe1 S2 C8 -57.2(4)
C3 Fe1 S2 C8 127.0(9)
S1 Fe1 S2 C8 52.5(3)
Fe2 Fe1 S2 C8 104.8(3)
C2 Fe1 S2 Fe2 101.0(3)
C1 Fe1 S2 Fe2 -162.0(3)
C3 Fe1 S2 Fe2 22.2(9)
S1 Fe1 S2 Fe2 -52.30(7)
C5 Fe2 S2 C8 146.6(3)
C4 Fe2 S2 C8 -116.6(11)
P1 Fe2 S2 C8 50.1(3)
S1 Fe2 S2 C8 -54.8(2)
Fe1 Fe2 S2 C8 -106.8(2)
C5 Fe2 S2 Fe1 -106.6(3)
C4 Fe2 S2 Fe1 -9.8(11)
P1 Fe2 S2 Fe1 156.85(9)
S1 Fe2 S2 Fe1 52.00(12)
O7 P1 O6 C17 52.1(7)
O8 P1 O6 C17 -44.1(7)
Fe2 P1 O6 C17 -174.3(6)
O6 P1 O7 C15 63.9(6)
O8 P1 O7 C15 171.1(6)
Fe2 P1 O7 C15 -64.5(6)
O7 P1 O8 C16 -178.2(5)
O6 P1 O8 C16 -71.1(5)
Fe2 P1 O8 C16 55.3(5)
C2 Fe1 C1 O1 -12(5)
C3 Fe1 C1 O1 79(5)
S2 Fe1 C1 O1 -100(5)
S1 Fe1 C1 O1 170(5)
Fe2 Fe1 C1 O1 -136(4)
C1 Fe1 C2 O2 43(73)
C3 Fe1 C2 O2 -53(73)
S2 Fe1 C2 O2 146(100)
S1 Fe1 C2 O2 -141(100)
Fe2 Fe1 C2 O2 -159(100)
C2 Fe1 C3 O3 -149(3)
C1 Fe1 C3 O3 113(3)
S2 Fe1 C3 O3 -71(3)
S1 Fe1 C3 O3 3(3)
Fe2 Fe1 C3 O3 -52(3)
C5 Fe2 C4 O4 -112(100)
P1 Fe2 C4 O4 -15(100)
S2 Fe2 C4 O4 152(100)
S1 Fe2 C4 O4 90(100)
Fe1 Fe2 C4 O4 143(100)
C4 Fe2 C5 O5 110(15)
P1 Fe2 C5 O5 15(15)
S2 Fe2 C5 O5 -87(15)
S1 Fe2 C5 O5 -162(14)
Fe1 Fe2 C5 O5 -141(15)
C9 N2 C7 S1 -89.1(8)
C8 N2 C7 S1 68.6(8)
Fe1 S1 C7 N2 0.9(7)
Fe2 S1 C7 N2 -71.1(6)
C7 N2 C8 S2 -64.4(8)
C9 N2 C8 S2 93.6(8)
Fe1 S2 C8 N2 -7.4(6)
Fe2 S2 C8 N2 67.0(6)
C7 N2 C9 C10 -176.1(7)
C8 N2 C9 C10 28.2(10)
C7 N2 C9 C14 -2.0(11)
C8 N2 C9 C14 -157.7(7)
C14 C9 C10 C11 4.0(9)
N2 C9 C10 C11 178.3(6)
C9 C10 C11 C12 -4.2(9)
C10 C11 C12 C13 1.9(9)
C10 C11 C12 S3 -177.2(5)
O10 S3 C12 C13 30.2(7)
O11 S3 C12 C13 -93.0(6)
O9 S3 C12 C13 151.2(5)
O10 S3 C12 C11 -150.7(5)
O11 S3 C12 C11 86.2(6)
O9 S3 C12 C11 -29.6(6)
C11 C12 C13 C14 0.2(10)
S3 C12 C13 C14 179.4(6)
C12 C13 C14 C9 -0.3(11)
C10 C9 C14 C13 -1.6(10)
N2 C9 C14 C13 -176.0(7)
C22 N1 C18 C19 -178.7(8)
C24 N1 C18 C19 57.2(11)
C20 N1 C18 C19 -66.4(10)
C18 N1 C20 C21 -44.7(10)
C22 N1 C20 C21 68.2(9)
C24 N1 C20 C21 -173.4(8)
C18 N1 C22 C23 -178.0(7)
C24 N1 C22 C23 -50.6(9)
C20 N1 C22 C23 65.1(8)
C18 N1 C24 C25 59.2(10)
C22 N1 C24 C25 -61.7(9)
C20 N1 C24 C25 -175.5(7)

loop_
_platon_squeeze_void_nr
_platon_squeeze_void_average_x
_platon_squeeze_void_average_y
_platon_squeeze_void_average_z
_platon_squeeze_void_volume
_platon_squeeze_void_count_electrons
_platon_squeeze_void_content
1 -0.045 0.500 0.892 4604 1671 ' '
